data_4305181
loop_
_publ_author_name
'Christopher W. Belock'
'Anil \,Cetin'
'Natalie V. Barone'
'Christopher J. Ziegler'

_publ_section_title
;
Transition Metal Coordination Chemistry
of N,N-Bis(2-{pyrid-2-ylethyl})hydroxylamine
;
_journal_name_full 'Inorganic Chemistry'
_journal_page_first 7114
_journal_page_last 7120
_journal_paper_doi 10.1021/ic702406n
_journal_volume 47
_journal_year 2008
_chemical_formula_sum 'C29 H34 Cl4 Mn2 N6 O3'
_chemical_formula_weight 766.30
_chemical_name_systematic
; 
 ? 
;
_space_group_IT_number 2
_symmetry_cell_setting triclinic
_symmetry_space_group_name_Hall '-P 1'
_symmetry_space_group_name_H-M 'P -1'
_atom_sites_solution_hydrogens geom
_atom_sites_solution_primary direct
_atom_sites_solution_secondary difmap
_audit_creation_method SHELXL-97
_cell_angle_alpha 82.708(4)
_cell_angle_beta 77.339(4)
_cell_angle_gamma 81.586(4)
_cell_formula_units_Z 1
_cell_length_a 7.9509(19)
_cell_length_b 9.206(2)
_cell_length_c 11.763(3)
_cell_measurement_reflns_used 1940
_cell_measurement_temperature 100(2)
_cell_measurement_theta_max 27.32
_cell_measurement_theta_min 2.25
_cell_volume 827.0(3)
_computing_cell_refinement 'Bruker SMART'
_computing_data_collection 'Bruker SMART'
_computing_data_reduction 'Bruker SAINT'
_computing_molecular_graphics 'Bruker SHELXTL'
_computing_publication_material 'Bruker SHELXTL'
_computing_structure_refinement 'SHELXL-97 (Sheldrick, 1997)'
_computing_structure_solution 'SHELXS-97 (Sheldrick, 1990)'
_diffrn_ambient_temperature 100(2)
_diffrn_measured_fraction_theta_full 0.984
_diffrn_measured_fraction_theta_max 0.984
_diffrn_measurement_device_type 'CCD area detector'
_diffrn_measurement_method 'phi and omega scans'
_diffrn_radiation_monochromator graphite
_diffrn_radiation_source 'fine-focus sealed tube'
_diffrn_radiation_type MoK\a
_diffrn_radiation_wavelength 0.71073
_diffrn_reflns_av_R_equivalents 0.0263
_diffrn_reflns_av_sigmaI/netI 0.0547
_diffrn_reflns_limit_h_max 10
_diffrn_reflns_limit_h_min -10
_diffrn_reflns_limit_k_max 11
_diffrn_reflns_limit_k_min -11
_diffrn_reflns_limit_l_max 15
_diffrn_reflns_limit_l_min -14
_diffrn_reflns_number 7005
_diffrn_reflns_theta_full 26.99
_diffrn_reflns_theta_max 26.99
_diffrn_reflns_theta_min 1.78
_exptl_absorpt_coefficient_mu 1.127
_exptl_absorpt_correction_T_max 0.9670
_exptl_absorpt_correction_T_min 0.8434
_exptl_absorpt_correction_type multi-scan
_exptl_crystal_colour colorless
_exptl_crystal_density_diffrn 1.539
_exptl_crystal_density_meas ?
_exptl_crystal_density_method .
_exptl_crystal_description block
_exptl_crystal_F_000 392
_exptl_crystal_size_max 0.10
_exptl_crystal_size_mid 0.05
_exptl_crystal_size_min 0.03
_refine_diff_density_max 0.781
_refine_diff_density_min -0.476
_refine_diff_density_rms 0.091
_refine_ls_extinction_method none
_refine_ls_goodness_of_fit_ref 1.047
_refine_ls_hydrogen_treatment mixed
_refine_ls_matrix_type full
_refine_ls_number_parameters 273
_refine_ls_number_reflns 3550
_refine_ls_number_restraints 0
_refine_ls_restrained_S_all 1.047
_refine_ls_R_factor_all 0.0491
_refine_ls_R_factor_gt 0.0399
_refine_ls_shift/su_max 0.001
_refine_ls_shift/su_mean 0.000
_refine_ls_structure_factor_coef Fsqd
_refine_ls_weighting_details 'calc w=1/[\s^2^(Fo^2^)+(0.0579P)^2^+0.2435P] where P=(Fo^2^+2Fc^2^)/3'
_refine_ls_weighting_scheme calc
_refine_ls_wR_factor_gt 0.1043
_refine_ls_wR_factor_ref 0.1081
_reflns_number_gt 2992
_reflns_number_total 3550
_reflns_threshold_expression >2sigma(I)
_cod_data_source_file ic702406n-file002_2.cif
_cod_data_source_block 3
_cod_depositor_comments
;
The following automatic conversions were performed:
'_symmetry_cell_setting' value 'Triclinic' changed to 'triclinic'
according to '/home/saulius/struct/CIF-dictionaries/cif_core.dic'
dictionary named 'cif_core.dic' version 2.4.1 from 2010-06-29.

Automatic conversion script
Id: cif_fix_enum 1527 2010-12-29 10:47:43Z saulius 
;
_cod_database_code 4305181

loop_
_symmetry_equiv_pos_as_xyz
'x, y, z'
'-x, -y, -z'

loop_
_atom_site_label
_atom_site_type_symbol
_atom_site_fract_x
_atom_site_fract_y
_atom_site_fract_z
_atom_site_U_iso_or_equiv
_atom_site_adp_type
_atom_site_occupancy
_atom_site_symmetry_multiplicity
_atom_site_calc_flag
_atom_site_refinement_flags
_atom_site_disorder_assembly
_atom_site_disorder_group
C1 C 0.3845(3) 0.6077(3) 0.6313(2) 0.0168(5) Uani 1 1 d . . .
C2 C 0.3111(3) 0.4807(3) 0.6320(2) 0.0204(5) Uani 1 1 d . . .
C3 C 0.1320(4) 0.4908(3) 0.6473(3) 0.0261(6) Uani 1 1 d . . .
C4 C 0.0338(3) 0.6262(3) 0.6603(2) 0.0225(6) Uani 1 1 d . . .
C5 C 0.1155(3) 0.7508(3) 0.6576(2) 0.0160(5) Uani 1 1 d . . .
C6 C 0.0159(3) 0.9013(3) 0.6646(2) 0.0174(5) Uani 1 1 d . . .
C7 C 0.0124(3) 0.9763(3) 0.7730(2) 0.0217(6) Uani 1 1 d . . .
C8 C 0.1779(3) 1.0991(3) 0.8715(2) 0.0217(6) Uani 1 1 d . . .
C9 C 0.3435(4) 1.0985(3) 0.9183(2) 0.0222(6) Uani 1 1 d . . .
C10 C 0.4844(3) 1.1684(3) 0.8319(2) 0.0178(5) Uani 1 1 d . . .
C11 C 0.5558(3) 1.2855(3) 0.8600(2) 0.0223(6) Uani 1 1 d . . .
C12 C 0.6819(4) 1.3517(3) 0.7780(2) 0.0236(6) Uani 1 1 d . . .
C13 C 0.7347(3) 1.2995(3) 0.6696(2) 0.0201(5) Uani 1 1 d . . .
C14 C 0.6605(3) 1.1822(3) 0.6475(2) 0.0162(5) Uani 1 1 d . . .
C15 C 0.0206(10) 0.6060(7) 0.0452(6) 0.0370(16) Uani 0.50 1 d P . .
Cl1 Cl 0.57801(7) 0.75836(7) 0.80721(5) 0.01821(15) Uani 1 1 d . . .
Cl2 Cl 0.32273(7) 1.12961(6) 0.51162(5) 0.01488(15) Uani 1 1 d . . .
H1 H 0.511(4) 0.601(3) 0.620(2) 0.020(7) Uiso 1 1 d . . .
H2 H 0.379(4) 0.388(3) 0.620(2) 0.021(7) Uiso 1 1 d . . .
H3 H 0.078(4) 0.399(3) 0.640(3) 0.036(9) Uiso 1 1 d . . .
H4 H -0.088(4) 0.642(3) 0.667(2) 0.025(8) Uiso 1 1 d . . .
H5 H -0.104(4) 0.896(3) 0.661(2) 0.027(8) Uiso 1 1 d . . .
H6 H 0.061(3) 0.968(3) 0.598(2) 0.010(6) Uiso 1 1 d . . .
H7 H -0.059(4) 0.940(3) 0.841(3) 0.027(8) Uiso 1 1 d . . .
H8 H -0.029(4) 1.076(3) 0.756(2) 0.022(7) Uiso 1 1 d . . .
H9 H 0.074(3) 1.101(3) 0.934(2) 0.006(6) Uiso 1 1 d . . .
H10 H 0.159(4) 1.188(3) 0.801(3) 0.024(7) Uiso 1 1 d . . .
H11 H 0.393(3) 1.003(3) 0.937(2) 0.012(6) Uiso 1 1 d . . .
H12 H 0.312(4) 1.152(3) 0.989(3) 0.028(8) Uiso 1 1 d . . .
H13 H 0.516(3) 1.319(3) 0.932(2) 0.017(7) Uiso 1 1 d . . .
H14 H 0.727(4) 1.434(4) 0.790(3) 0.037(9) Uiso 1 1 d . . .
H15 H 0.813(4) 1.346(3) 0.611(3) 0.031(8) Uiso 1 1 d . . .
H16 H 0.694(3) 1.146(3) 0.573(2) 0.013(6) Uiso 1 1 d . . .
H17 H 0.300(4) 0.792(3) 0.876(3) 0.034(9) Uiso 1 1 d . . .
Mn1 Mn 0.43620(4) 0.92929(4) 0.66318(3) 0.01337(13) Uani 1 1 d . . .
N1 N 0.2908(2) 0.7410(2) 0.64332(17) 0.0146(4) Uani 1 1 d . . .
N2 N 0.5371(3) 1.1169(2) 0.72576(17) 0.0153(4) Uani 1 1 d . . .
N3 N 0.1826(3) 0.9713(2) 0.80599(17) 0.0171(4) Uani 1 1 d . . .
O3 O 0.1857(2) 0.8411(2) 0.89217(15) 0.0217(4) Uani 1 1 d . . .
O4 O 0.0000 0.5000 0.0000 0.215(5) Uani 1 2 d S . .

loop_
_atom_site_aniso_label
_atom_site_aniso_U_11
_atom_site_aniso_U_22
_atom_site_aniso_U_33
_atom_site_aniso_U_23
_atom_site_aniso_U_13
_atom_site_aniso_U_12
C1 0.0131(12) 0.0223(13) 0.0158(12) -0.0013(10) -0.0048(9) -0.0029(10)
C2 0.0188(13) 0.0172(13) 0.0255(14) -0.0021(10) -0.0061(10) -0.0006(10)
C3 0.0200(13) 0.0249(14) 0.0371(16) -0.0037(12) -0.0092(12) -0.0090(11)
C4 0.0112(12) 0.0261(14) 0.0316(15) -0.0027(11) -0.0056(10) -0.0048(10)
C5 0.0134(11) 0.0221(13) 0.0130(11) -0.0014(9) -0.0033(9) -0.0034(9)
C6 0.0135(12) 0.0204(13) 0.0193(13) -0.0015(10) -0.0054(10) -0.0024(10)
C7 0.0107(12) 0.0319(15) 0.0235(14) -0.0093(11) -0.0044(10) 0.0019(11)
C8 0.0167(13) 0.0293(14) 0.0188(13) -0.0072(11) 0.0012(10) -0.0053(11)
C9 0.0263(14) 0.0290(15) 0.0131(12) -0.0056(11) -0.0033(10) -0.0076(12)
C10 0.0180(12) 0.0226(13) 0.0148(12) -0.0032(10) -0.0077(9) -0.0008(10)
C11 0.0274(14) 0.0250(14) 0.0181(13) -0.0083(11) -0.0082(11) -0.0042(11)
C12 0.0241(14) 0.0227(14) 0.0281(15) -0.0061(11) -0.0102(11) -0.0061(11)
C13 0.0163(12) 0.0231(13) 0.0231(13) -0.0006(11) -0.0075(10) -0.0053(10)
C14 0.0113(11) 0.0232(13) 0.0163(12) -0.0034(10) -0.0068(9) -0.0017(10)
C15 0.061(4) 0.021(3) 0.030(3) -0.015(3) 0.004(3) -0.020(3)
Cl1 0.0150(3) 0.0245(3) 0.0161(3) -0.0018(2) -0.0065(2) -0.0008(2)
Cl2 0.0118(3) 0.0187(3) 0.0145(3) -0.0027(2) -0.0033(2) -0.0014(2)
Mn1 0.0107(2) 0.0181(2) 0.0124(2) -0.00335(14) -0.00291(14) -0.00277(14)
N1 0.0117(10) 0.0202(10) 0.0127(10) -0.0017(8) -0.0027(7) -0.0041(8)
N2 0.0156(10) 0.0187(10) 0.0129(10) -0.0021(8) -0.0055(8) -0.0024(8)
N3 0.0140(10) 0.0238(11) 0.0138(10) -0.0032(8) -0.0029(8) -0.0019(8)
O3 0.0183(9) 0.0259(10) 0.0195(9) 0.0026(7) -0.0028(7) -0.0037(8)
O4 0.270(12) 0.267(12) 0.094(6) 0.030(7) -0.020(7) -0.050(10)

loop_
_atom_type_symbol
_atom_type_description
_atom_type_scat_dispersion_real
_atom_type_scat_dispersion_imag
_atom_type_scat_source
C C 0.0033 0.0016 'International Tables Vol C Tables 4.2.6.8 and 6.1.1.4'
H H 0.0000 0.0000 'International Tables Vol C Tables 4.2.6.8 and 6.1.1.4'
N N 0.0061 0.0033 'International Tables Vol C Tables 4.2.6.8 and 6.1.1.4'
O O 0.0106 0.0060 'International Tables Vol C Tables 4.2.6.8 and 6.1.1.4'
Mn Mn 0.3368 0.7283 'International Tables Vol C Tables 4.2.6.8 and 6.1.1.4'
Cl Cl 0.1484 0.1585 'International Tables Vol C Tables 4.2.6.8 and 6.1.1.4'

loop_
_geom_angle_atom_site_label_1
_geom_angle_atom_site_label_2
_geom_angle_atom_site_label_3
_geom_angle
_geom_angle_site_symmetry_1
_geom_angle_site_symmetry_3
_geom_angle_publ_flag
N1 C1 C2 123.1(2) . . ?
N1 C1 H1 118.5(16) . . ?
C2 C1 H1 118.3(16) . . ?
C1 C2 C3 118.3(2) . . ?
C1 C2 H2 122.4(17) . . ?
C3 C2 H2 119.3(17) . . ?
C4 C3 C2 119.3(2) . . ?
C4 C3 H3 121.9(18) . . ?
C2 C3 H3 118.5(18) . . ?
C3 C4 C5 119.7(2) . . ?
C3 C4 H4 123.9(17) . . ?
C5 C4 H4 116.2(17) . . ?
N1 C5 C4 121.0(2) . . ?
N1 C5 C6 117.2(2) . . ?
C4 C5 C6 121.8(2) . . ?
C5 C6 C7 116.3(2) . . ?
C5 C6 H5 109.2(17) . . ?
C7 C6 H5 107.4(17) . . ?
C5 C6 H6 110.8(15) . . ?
C7 C6 H6 106.4(15) . . ?
H5 C6 H6 106(2) . . ?
N3 C7 C6 115.4(2) . . ?
N3 C7 H7 104.0(19) . . ?
C6 C7 H7 115.2(19) . . ?
N3 C7 H8 107.4(18) . . ?
C6 C7 H8 106.2(18) . . ?
H7 C7 H8 108(2) . . ?
N3 C8 C9 113.3(2) . . ?
N3 C8 H9 108.2(14) . . ?
C9 C8 H9 111.9(15) . . ?
N3 C8 H10 98.1(15) . . ?
C9 C8 H10 114.5(15) . . ?
H9 C8 H10 110(2) . . ?
C10 C9 C8 113.6(2) . . ?
C10 C9 H11 105.0(16) . . ?
C8 C9 H11 111.3(16) . . ?
C10 C9 H12 109.2(17) . . ?
C8 C9 H12 108.0(17) . . ?
H11 C9 H12 110(2) . . ?
N2 C10 C11 121.2(2) . . ?
N2 C10 C9 118.2(2) . . ?
C11 C10 C9 120.6(2) . . ?
C12 C11 C10 120.0(2) . . ?
C12 C11 H13 121.0(17) . . ?
C10 C11 H13 119.0(17) . . ?
C13 C12 C11 118.7(2) . . ?
C13 C12 H14 118(2) . . ?
C11 C12 H14 123(2) . . ?
C12 C13 C14 118.6(2) . . ?
C12 C13 H15 121(2) . . ?
C14 C13 H15 121(2) . . ?
N2 C14 C13 123.5(2) . . ?
N2 C14 H16 116.8(16) . . ?
C13 C14 H16 119.6(16) . . ?
Mn1 Cl2 Mn1 97.16(3) 2_676 . ?
N2 Mn1 N1 166.19(7) . . ?
N2 Mn1 N3 87.88(7) . . ?
N1 Mn1 N3 79.10(7) . . ?
N2 Mn1 Cl1 87.59(5) . . ?
N1 Mn1 Cl1 88.03(5) . . ?
N3 Mn1 Cl1 90.93(5) . . ?
N2 Mn1 Cl2 100.44(5) . 2_676 ?
N1 Mn1 Cl2 92.96(5) . 2_676 ?
N3 Mn1 Cl2 170.21(5) . 2_676 ?
Cl1 Mn1 Cl2 94.54(3) . 2_676 ?
N2 Mn1 Cl2 85.54(5) . . ?
N1 Mn1 Cl2 99.55(5) . . ?
N3 Mn1 Cl2 92.77(5) . . ?
Cl1 Mn1 Cl2 172.07(2) . . ?
Cl2 Mn1 Cl2 82.84(3) 2_676 . ?
C1 N1 C5 118.5(2) . . ?
C1 N1 Mn1 116.76(15) . . ?
C5 N1 Mn1 124.23(16) . . ?
C14 N2 C10 118.0(2) . . ?
C14 N2 Mn1 115.56(16) . . ?
C10 N2 Mn1 126.47(16) . . ?
O3 N3 C8 105.74(18) . . ?
O3 N3 C7 102.80(19) . . ?
C8 N3 C7 108.8(2) . . ?
O3 N3 Mn1 105.14(13) . . ?
C8 N3 Mn1 114.04(15) . . ?
C7 N3 Mn1 118.75(15) . . ?
N3 O3 H17 105.9(19) . . ?
C15 O4 C15 180.0(5) . 2_565 ?

loop_
_geom_bond_atom_site_label_1
_geom_bond_atom_site_label_2
_geom_bond_distance
_geom_bond_site_symmetry_2
_geom_bond_publ_flag
C1 N1 1.345(3) . ?
C1 C2 1.380(3) . ?
C1 H1 0.98(3) . ?
C2 C3 1.387(4) . ?
C2 H2 0.94(3) . ?
C3 C4 1.378(4) . ?
C3 H3 1.02(3) . ?
C4 C5 1.392(3) . ?
C4 H4 0.95(3) . ?
C5 N1 1.358(3) . ?
C5 C6 1.494(3) . ?
C6 C7 1.519(4) . ?
C6 H5 0.97(3) . ?
C6 H6 0.97(3) . ?
C7 N3 1.480(3) . ?
C7 H7 0.93(3) . ?
C7 H8 0.94(3) . ?
C8 N3 1.478(3) . ?
C8 C9 1.534(4) . ?
C8 H9 0.98(2) . ?
C8 H10 1.11(3) . ?
C9 C10 1.499(4) . ?
C9 H11 0.93(3) . ?
C9 H12 0.99(3) . ?
C10 N2 1.350(3) . ?
C10 C11 1.395(3) . ?
C11 C12 1.383(4) . ?
C11 H13 0.92(3) . ?
C12 C13 1.377(4) . ?
C12 H14 0.93(3) . ?
C13 C14 1.380(3) . ?
C13 H15 0.93(3) . ?
C14 N2 1.345(3) . ?
C14 H16 0.94(3) . ?
C15 O4 1.216(5) . ?
Cl1 Mn1 2.5018(7) . ?
Cl2 Mn1 2.5390(8) 2_676 ?
Cl2 Mn1 2.6032(7) . ?
Mn1 N2 2.271(2) . ?
Mn1 N1 2.281(2) . ?
Mn1 N3 2.343(2) . ?
Mn1 Cl2 2.5390(8) 2_676 ?
N3 O3 1.469(3) . ?
O3 H17 0.94(3) . ?
O4 C15 1.216(5) 2_565 ?
